data_7222950
loop_
_publ_author_name
'Eisenmann, B.'
'Zagler, R.'
'Hofmann, A.'

_publ_section_title
;
 Na5InTe4 und Na5In2Te6 - Erste Beispiele fuer Neso- sowie
 Ditelluro-verbrueckte Inotelluroindate
;
_journal_name_full
;
Zeitschrift fuer Naturforschung, Teil B. Anorganische Chemie, Organische 
Chemie (42,1987-)
;
_journal_page_first 8
_journal_page_last 14
_journal_volume 45
_journal_year 1990
_chemical_formula_sum 'In Na5 Te4'
_chemical_name_systematic 'Na5 In Te4'
_space_group_IT_number 60
_symmetry_space_group_name_Hall '-P 2n 2ab'
_symmetry_space_group_name_H-M 'P b c n'
_cell_angle_alpha 90
_cell_angle_beta 90
_cell_angle_gamma 90
_cell_formula_units_Z 8
_cell_length_a 7.427
_cell_length_b 20.154
_cell_length_c 17.733
_cell_volume 2654.342
_citation_journal_id_ASTM ZNBSEN
_cod_data_source_file Eisenmann_ZNBSEN_1990_1995.cif
_cod_data_source_block In1Na5Te4
_cod_original_formula_sum 'In1 Na5 Te4'
_cod_database_code 7222950

loop_
_symmetry_equiv_pos_as_xyz
x,y,z
-x+1/2,-y+1/2,z+1/2
x+1/2,-y+1/2,-z
-x,y,-z+1/2
-x,-y,-z
x-1/2,y-1/2,-z-1/2
-x-1/2,y-1/2,z
x,-y,z-1/2

loop_
_atom_site_label
_atom_site_type_symbol
_atom_site_fract_x
_atom_site_fract_y
_atom_site_fract_z
_atom_site_occupancy
_atom_site_U_iso_or_equiv
Te4 Te-2 0.2675 0.1291 0.0865 1 0.0
In1 In+3 0.3585 0.1211 0.4119 1 0.0
Na6 Na+1 0.3262 0.2608 0.1807 1 0.0
Na2 Na+1 0 0.128 0.25 1 0.0
Te3 Te-2 0.2324 0.2395 0.3481 1 0.0
Na5 Na+1 0.3185 0.003 0.6693 1 0.0
Na3 Na+1 0.1683 0.3824 0.4153 1 0.0
Na1 Na+1 0 0 0 1 0.0
Te1 Te-2 0.2232 0.0113 0.3384 1 0.0
Na4 Na+1 0.9749 0.2342 0.4914 1 0.0
Te2 Te-2 0.2381 0.1242 0.5621 1 0.0
